data_8103585
loop_
_publ_author_name
'Rouse, R.C.'
'Peacor, D.R.'
'Maxim, B.R.'

_publ_section_title
;
 The crystal structure of germanimum dibromide
;
_journal_name_full
;
Zeitschrift fuer Kristallographie, Kristallgeometrie, Kristallphysik, 
Kristallchemie (145,1977-148,1979)
;
_journal_page_first 161
_journal_page_last 171
_journal_volume 145
_journal_year 1977
_chemical_formula_sum 'Br2 Ge'
_chemical_name_systematic 'Ge Br2'
_space_group_IT_number 14
_symmetry_space_group_name_Hall '-P 2ybc'
_symmetry_space_group_name_H-M 'P 1 21/c 1'
_cell_angle_alpha 90
_cell_angle_beta 101.9
_cell_angle_gamma 90
_cell_formula_units_Z 8
_cell_length_a 11.68
_cell_length_b 9.12
_cell_length_c 7.02
_cell_volume 731.711
_citation_journal_id_ASTM ZKKKAJ
_cod_data_source_file Rouse_ZKKKAJ_1977_167.cif
_cod_data_source_block Br2Ge1
_cod_original_cell_volume 731.7111
_cod_original_formula_sum 'Br2 Ge1'
_cod_database_code 8103585

loop_
_symmetry_equiv_pos_as_xyz
x,y,z
-x,y+1/2,-z+1/2
-x,-y,-z
x,-y-1/2,z-1/2

loop_
_atom_site_label
_atom_site_type_symbol
_atom_site_fract_x
_atom_site_fract_y
_atom_site_fract_z
_atom_site_occupancy
_atom_site_U_iso_or_equiv
Br2 Br-1 0.8884 0.3331 0.397 1 0.0
Br1 Br-1 0.3369 0.1201 0.2622 1 0.0
Ge1 Ge+2 0.0121 0.1254 0.2693 1 0.0
Br4 Br-1 0.5968 0.2056 0.0583 1 0.0
Br3 Br-1 0.1402 0.4441 0.1747 1 0.0
Ge2 Ge+2 0.45 0.3435 0.2197 1 0.0
